data_1506661
loop_
_publ_author_name
'Magnus, Philip'
'Stent, Matthew A. H.'

_publ_section_title
;
 Stereospecific synthesis of (+/-)-1,2-anhydro methyl rocaglate.
;
_journal_issue 18
_journal_name_full 'Organic letters'
_journal_page_first 3853
_journal_page_last 3855
_journal_paper_doi 10.1021/ol0513793
_journal_volume 7
_journal_year 2005
_chemical_formula_sum 'C26 H22 O5'
_chemical_formula_weight 414.44
_chemical_name_systematic
; 
 ? 
;
_space_group_IT_number 19
_symmetry_cell_setting orthorhombic
_symmetry_space_group_name_Hall 'P 2ac 2ab'
_symmetry_space_group_name_H-M 'P 21 21 21'
_atom_sites_solution_hydrogens geom
_atom_sites_solution_primary direct
_atom_sites_solution_secondary difmap
_audit_creation_method SHELXL-97
_cell_angle_alpha 90.00
_cell_angle_beta 90.00
_cell_angle_gamma 90.00
_cell_formula_units_Z 4
_cell_length_a 10.8949(2)
_cell_length_b 12.1414(2)
_cell_length_c 15.7917(3)
_cell_measurement_temperature 153(2)
_cell_volume 2088.92(7)
_computing_cell_refinement 'Collect software, Nonius B.V. 1998'
_computing_data_collection 'Collect software, Nonius B.V. 1998'
_computing_data_reduction
;
DENZO and Scalepack (Otwinoski and Minor, 1997)
;
_computing_molecular_graphics 'XP SHELXTL/PC, Siemens Analytical'
_computing_structure_refinement 'XL SHELXTL/PC, Siemens Analytical'
_computing_structure_solution
;

SIR97 - Altomare A., Burla M.C., Camalli M., Cascarano G.L., Giacovazzo C., 
Guagliardi A., Moliterni A.G.G., Polidori G.,Spagna R.
;
_diffrn_ambient_temperature 153(2)
_diffrn_measured_fraction_theta_full 0.996
_diffrn_measured_fraction_theta_max 0.996
_diffrn_measurement_device_type 'Nonius Kappa CCD'
_diffrn_measurement_method \w-scans
_diffrn_radiation_monochromator graphite
_diffrn_radiation_source 'fine-focus sealed tube'
_diffrn_radiation_type MoK\a
_diffrn_radiation_wavelength 0.71073
_diffrn_reflns_av_R_equivalents 0.0000
_diffrn_reflns_av_sigmaI/netI 0.0658
_diffrn_reflns_limit_h_max 14
_diffrn_reflns_limit_h_min -14
_diffrn_reflns_limit_k_max 15
_diffrn_reflns_limit_k_min -15
_diffrn_reflns_limit_l_max 20
_diffrn_reflns_limit_l_min -20
_diffrn_reflns_number 4678
_diffrn_reflns_theta_full 27.48
_diffrn_reflns_theta_max 27.48
_diffrn_reflns_theta_min 3.08
_exptl_absorpt_coefficient_mu 0.091
_exptl_absorpt_correction_type none
_exptl_crystal_colour colorless
_exptl_crystal_density_diffrn 1.318
_exptl_crystal_density_method 'not measured'
_exptl_crystal_description prisms
_exptl_crystal_F_000 872
_exptl_crystal_size_max 0.29
_exptl_crystal_size_mid 0.22
_exptl_crystal_size_min 0.19
_refine_diff_density_max 0.209
_refine_diff_density_min -0.206
_refine_diff_density_rms 0.047
_refine_ls_abs_structure_details 'Flack H D (1983), Acta Cryst. A39, 876-881'
_refine_ls_abs_structure_Flack -0.5(10)
_refine_ls_extinction_coef 0.0156(12)
_refine_ls_extinction_expression Fc^*^=kFc[1+0.001xFc^2^\l^3^/sin(2\q)]^-1/4^
_refine_ls_extinction_method SHELXL
_refine_ls_goodness_of_fit_ref 1.044
_refine_ls_hydrogen_treatment mixed
_refine_ls_matrix_type full
_refine_ls_number_parameters 281
_refine_ls_number_reflns 4678
_refine_ls_number_restraints 0
_refine_ls_restrained_S_all 1.044
_refine_ls_R_factor_all 0.0829
_refine_ls_R_factor_gt 0.0418
_refine_ls_shift/su_max 0.000
_refine_ls_shift/su_mean 0.000
_refine_ls_structure_factor_coef Fsqd
_refine_ls_weighting_details 'calc w=1/[\s^2^(Fo^2^)+(0.0345P)^2^+0.2971P] where P=(Fo^2^+2Fc^2^)/3'
_refine_ls_weighting_scheme calc
_refine_ls_wR_factor_gt 0.0794
_refine_ls_wR_factor_ref 0.0929
_reflns_number_gt 3252
_reflns_number_total 4678
_reflns_threshold_expression >2sigma(I)
_cod_data_source_file ol0513793si20050614_052344.cif
_cod_data_source_block Compound_5
_cod_depositor_comments
;
The following automatic conversions were performed:

'_symmetry_cell_setting' value 'Orthorhombic' changed to
'orthorhombic' according to
/home/saulius/struct/CIF-dictionaries/cif_core.dic dictionary named
'cif_core.dic' version 2.4.1 from 2010-06-29.

Automatic conversion script
Id: cif_fix_values 1715 2011-07-08 13:25:40Z adriana 
;
_cod_original_sg_symbol_H-M P212121
_cod_database_code 1506661

loop_
_symmetry_equiv_pos_as_xyz
'x, y, z'
'-x+1/2, -y, z+1/2'
'x+1/2, -y+1/2, -z'
'-x, y+1/2, -z+1/2'

loop_
_atom_site_label
_atom_site_type_symbol
_atom_site_fract_x
_atom_site_fract_y
_atom_site_fract_z
_atom_site_U_iso_or_equiv
_atom_site_adp_type
_atom_site_occupancy
_atom_site_symmetry_multiplicity
_atom_site_calc_flag
_atom_site_refinement_flags
O1 O 0.54519(12) 0.61740(10) 0.16778(7) 0.0231(3) Uani 1 1 d .
C2 C 0.55332(18) 0.52092(15) 0.22300(11) 0.0219(4) Uani 1 1 d .
C3 C 0.60234(18) 0.54702(16) 0.31241(11) 0.0248(4) Uani 1 1 d .
H3 H 0.5831 0.6229 0.3231 0.030 Uiso 1 1 d R
C4 C 0.51434(19) 0.47852(16) 0.36837(12) 0.0287(5) Uani 1 1 d .
C5 C 0.40439(18) 0.45362(16) 0.31941(11) 0.0280(5) Uani 1 1 d .
H5 H 0.3324 0.4169 0.3401 0.034 Uiso 1 1 d R
C6 C 0.42165(18) 0.49083(15) 0.23976(11) 0.0229(4) Uani 1 1 d .
C7 C 0.35331(17) 0.53339(16) 0.16823(11) 0.0237(4) Uani 1 1 d .
C8 C 0.23289(19) 0.52404(16) 0.13848(12) 0.0275(5) Uani 1 1 d .
C9 C 0.1963(2) 0.58705(17) 0.07063(12) 0.0310(5) Uani 1 1 d .
H9 H 0.1148 0.5798 0.0483 0.037 Uiso 1 1 d R
C10 C 0.2784(2) 0.66161(17) 0.03371(11) 0.0296(5) Uani 1 1 d .
C11 C 0.39857(19) 0.67644(15) 0.06285(11) 0.0254(5) Uani 1 1 d .
H11 H 0.4531 0.7300 0.0387 0.030 Uiso 1 1 d R
C12 C 0.43155(18) 0.60999(15) 0.12954(11) 0.0226(4) Uani 1 1 d .
C13 C 0.62088(17) 0.43037(15) 0.17548(11) 0.0217(4) Uani 1 1 d .
C14 C 0.67485(18) 0.44962(16) 0.09748(11) 0.0255(5) Uani 1 1 d .
H14 H 0.6671 0.5212 0.0722 0.031 Uiso 1 1 d R
C15 C 0.7387(2) 0.36757(16) 0.05411(12) 0.0288(5) Uani 1 1 d .
H15 H 0.7760 0.3825 0.0003 0.035 Uiso 1 1 d R
C16 C 0.74843(19) 0.26453(16) 0.08966(11) 0.0274(5) Uani 1 1 d .
C17 C 0.6941(2) 0.24333(17) 0.16725(13) 0.0338(5) Uani 1 1 d .
H17 H 0.7017 0.1714 0.1920 0.041 Uiso 1 1 d R
C18 C 0.6297(2) 0.32472(16) 0.20908(12) 0.0304(5) Uani 1 1 d .
H18 H 0.5912 0.3084 0.2623 0.036 Uiso 1 1 d R
O19 O 0.80931(14) 0.17744(11) 0.05353(9) 0.0391(4) Uani 1 1 d .
C20 C 0.8756(2) 0.1977(2) -0.02305(13) 0.0443(6) Uani 1 1 d .
H20A H 0.9137 0.1301 -0.0407 0.066 Uiso 1 1 d R
H20B H 0.8206 0.2227 -0.0665 0.066 Uiso 1 1 d R
H20C H 0.9376 0.2524 -0.0134 0.066 Uiso 1 1 d R
C21 C 0.73808(18) 0.53402(16) 0.33018(11) 0.0242(4) Uani 1 1 d .
C22 C 0.8184(2) 0.61991(18) 0.31343(12) 0.0336(5) Uani 1 1 d .
H22 H 0.7876 0.6872 0.2896 0.040 Uiso 1 1 d R
C23 C 0.9432(2) 0.6090(2) 0.33076(15) 0.0438(6) Uani 1 1 d .
H23 H 0.9984 0.6688 0.3194 0.053 Uiso 1 1 d R
C24 C 0.9884(2) 0.5124(2) 0.36449(15) 0.0453(6) Uani 1 1 d .
H24 H 1.0744 0.5041 0.3760 0.054 Uiso 1 1 d R
C25 C 0.9092(2) 0.4269(2) 0.38091(13) 0.0394(6) Uani 1 1 d .
H25 H 0.9396 0.3600 0.4056 0.047 Uiso 1 1 d R
C26 C 0.78572(19) 0.43697(17) 0.36375(12) 0.0310(5) Uani 1 1 d .
H26 H 0.7318 0.3759 0.3741 0.037 Uiso 1 1 d R
O27 O 0.53347(13) 0.45880(12) 0.44306(8) 0.0384(4) Uani 1 1 d .
O28 O 0.16130(13) 0.44905(12) 0.17925(9) 0.0354(4) Uani 1 1 d .
C29 C 0.0380(2) 0.4363(2) 0.14913(15) 0.0464(6) Uani 1 1 d .
H29A H -0.0033 0.3815 0.1825 0.070 Uiso 1 1 d R
H29B H -0.0050 0.5051 0.1537 0.070 Uiso 1 1 d R
H29C H 0.0397 0.4134 0.0910 0.070 Uiso 1 1 d R
O30 O 0.23125(14) 0.71874(12) -0.03342(8) 0.0372(4) Uani 1 1 d .
C31 C 0.3138(2) 0.7845(2) -0.08219(13) 0.0422(6) Uani 1 1 d .
H31A H 0.2694 0.8207 -0.1267 0.063 Uiso 1 1 d R
H31B H 0.3520 0.8387 -0.0466 0.063 Uiso 1 1 d R
H31C H 0.3757 0.7378 -0.1064 0.063 Uiso 1 1 d R

loop_
_atom_site_aniso_label
_atom_site_aniso_U_11
_atom_site_aniso_U_22
_atom_site_aniso_U_33
_atom_site_aniso_U_23
_atom_site_aniso_U_13
_atom_site_aniso_U_12
O1 0.0229(7) 0.0229(7) 0.0234(6) 0.0035(6) -0.0029(6) 0.0002(6)
C2 0.0230(10) 0.0233(10) 0.0195(9) 0.0026(8) -0.0009(8) 0.0013(9)
C3 0.0254(11) 0.0284(11) 0.0205(9) -0.0017(8) -0.0018(8) 0.0011(9)
C4 0.0294(12) 0.0362(12) 0.0206(10) 0.0025(9) 0.0038(9) 0.0047(10)
C5 0.0231(11) 0.0350(12) 0.0257(10) 0.0032(9) 0.0023(9) -0.0029(9)
C6 0.0202(11) 0.0238(10) 0.0247(10) -0.0037(8) -0.0002(8) 0.0016(8)
C7 0.0236(11) 0.0259(11) 0.0216(9) -0.0027(9) -0.0030(8) 0.0006(9)
C8 0.0230(11) 0.0310(11) 0.0285(10) -0.0054(9) -0.0020(9) -0.0012(10)
C9 0.0260(11) 0.0362(12) 0.0309(11) -0.0051(10) -0.0088(9) 0.0012(10)
C10 0.0332(13) 0.0323(11) 0.0233(10) -0.0031(9) -0.0070(9) 0.0111(10)
C11 0.0279(11) 0.0256(11) 0.0227(9) -0.0033(9) -0.0020(9) 0.0049(9)
C12 0.0225(11) 0.0238(10) 0.0217(9) -0.0055(8) -0.0042(9) 0.0047(9)
C13 0.0186(10) 0.0250(10) 0.0214(9) -0.0006(8) -0.0013(8) -0.0020(8)
C14 0.0304(11) 0.0242(11) 0.0220(9) 0.0013(9) 0.0021(9) 0.0003(10)
C15 0.0336(12) 0.0316(11) 0.0212(9) 0.0003(9) 0.0047(9) 0.0013(10)
C16 0.0267(11) 0.0282(11) 0.0272(10) -0.0057(9) -0.0004(9) 0.0050(10)
C17 0.0426(14) 0.0242(11) 0.0345(11) 0.0052(9) 0.0051(10) 0.0041(10)
C18 0.0364(14) 0.0289(12) 0.0259(10) 0.0056(9) 0.0074(9) 0.0026(10)
O19 0.0470(10) 0.0327(8) 0.0377(8) -0.0040(7) 0.0083(8) 0.0138(7)
C20 0.0498(17) 0.0507(15) 0.0323(11) -0.0108(11) 0.0068(11) 0.0113(12)
C21 0.0238(10) 0.0312(11) 0.0176(8) -0.0009(8) -0.0019(8) 0.0013(9)
C22 0.0358(13) 0.0362(12) 0.0289(11) 0.0001(10) -0.0009(10) -0.0030(11)
C23 0.0287(13) 0.0525(15) 0.0502(14) -0.0067(12) 0.0026(12) -0.0128(12)
C24 0.0261(13) 0.0607(16) 0.0490(14) -0.0065(12) -0.0061(11) 0.0086(12)
C25 0.0296(13) 0.0484(14) 0.0403(12) 0.0015(11) -0.0027(10) 0.0088(11)
C26 0.0275(12) 0.0352(12) 0.0303(10) 0.0031(10) -0.0001(9) 0.0021(10)
O27 0.0311(9) 0.0624(10) 0.0216(7) 0.0058(7) 0.0026(6) 0.0032(8)
O28 0.0244(8) 0.0447(9) 0.0370(8) 0.0008(7) -0.0043(7) -0.0068(7)
C29 0.0278(12) 0.0604(16) 0.0511(14) 0.0010(12) -0.0096(11) -0.0148(12)
O30 0.0373(10) 0.0420(9) 0.0324(7) 0.0055(7) -0.0126(7) 0.0055(7)
C31 0.0444(15) 0.0490(14) 0.0332(11) 0.0107(11) -0.0016(11) 0.0146(12)

loop_
_atom_type_symbol
_atom_type_description
_atom_type_scat_dispersion_real
_atom_type_scat_dispersion_imag
_atom_type_scat_source
C C 0.0033 0.0016 'International Tables Vol C Tables 4.2.6.8 and 6.1.1.4'
H H 0.0000 0.0000 'International Tables Vol C Tables 4.2.6.8 and 6.1.1.4'
O O 0.0106 0.0060 'International Tables Vol C Tables 4.2.6.8 and 6.1.1.4'

loop_
_geom_angle_atom_site_label_1
_geom_angle_atom_site_label_2
_geom_angle_atom_site_label_3
_geom_angle
C12 O1 C2 105.24(14)
O1 C2 C6 103.99(15)
O1 C2 C13 108.30(14)
C6 C2 C13 111.89(15)
O1 C2 C3 113.71(15)
C6 C2 C3 102.66(14)
C13 C2 C3 115.63(16)
C21 C3 C2 119.12(16)
C21 C3 C4 116.34(16)
C2 C3 C4 101.41(15)
C21 C3 H3 106.3
C2 C3 H3 106.4
C4 C3 H3 106.3
O27 C4 C5 127.72(19)
O27 C4 C3 123.46(19)
C5 C4 C3 108.54(15)
C6 C5 C4 108.09(17)
C6 C5 H5 125.9
C4 C5 H5 126.0
C5 C6 C7 140.78(18)
C5 C6 C2 112.23(17)
C7 C6 C2 105.45(15)
C8 C7 C12 118.56(17)
C8 C7 C6 135.68(18)
C12 C7 C6 105.31(17)
O28 C8 C9 125.08(18)
O28 C8 C7 115.67(17)
C9 C8 C7 119.22(19)
C8 C9 C10 119.96(19)
C8 C9 H9 120.2
C10 C9 H9 119.9
O30 C10 C11 122.77(19)
O30 C10 C9 114.29(18)
C11 C10 C9 122.95(18)
C12 C11 C10 114.90(19)
C12 C11 H11 122.7
C10 C11 H11 122.4
C11 C12 O1 122.10(17)
C11 C12 C7 124.36(18)
O1 C12 C7 113.46(16)
C14 C13 C18 117.73(17)
C14 C13 C2 121.49(16)
C18 C13 C2 120.78(16)
C13 C14 C15 121.87(18)
C13 C14 H14 119.0
C15 C14 H14 119.1
C16 C15 C14 119.20(17)
C16 C15 H15 120.0
C14 C15 H15 120.8
O19 C16 C15 124.65(17)
O19 C16 C17 115.53(17)
C15 C16 C17 119.82(18)
C18 C17 C16 120.50(18)
C18 C17 H17 120.0
C16 C17 H17 119.5
C17 C18 C13 120.84(18)
C17 C18 H18 119.5
C13 C18 H18 119.6
C16 O19 C20 117.61(16)
O19 C20 H20A 108.5
O19 C20 H20B 110.1
H20A C20 H20B 109.5
O19 C20 H20C 109.9
H20A C20 H20C 109.5
H20B C20 H20C 109.5
C22 C21 C26 118.29(19)
C22 C21 C3 120.17(18)
C26 C21 C3 121.54(18)
C21 C22 C23 120.4(2)
C21 C22 H22 119.6
C23 C22 H22 119.9
C24 C23 C22 120.3(2)
C24 C23 H23 119.5
C22 C23 H23 120.2
C25 C24 C23 119.4(2)
C25 C24 H24 119.9
C23 C24 H24 120.7
C24 C25 C26 120.6(2)
C24 C25 H25 119.9
C26 C25 H25 119.4
C25 C26 C21 120.9(2)
C25 C26 H26 119.7
C21 C26 H26 119.4
C8 O28 C29 116.91(16)
O28 C29 H29A 109.4
O28 C29 H29B 109.7
H29A C29 H29B 109.5
O28 C29 H29C 109.3
H29A C29 H29C 109.5
H29B C29 H29C 109.5
C10 O30 C31 117.72(17)
O30 C31 H31A 109.5
O30 C31 H31B 109.9
H31A C31 H31B 109.5
O30 C31 H31C 109.1
H31A C31 H31C 109.5
H31B C31 H31C 109.5

loop_
_geom_bond_atom_site_label_1
_geom_bond_atom_site_label_2
_geom_bond_distance
O1 C12 1.380(2)
O1 C2 1.463(2)
C2 C6 1.504(3)
C2 C13 1.521(3)
C2 C3 1.542(2)
C3 C21 1.514(3)
C3 C4 1.547(3)
C3 H3 0.9599
C4 O27 1.221(2)
C4 C5 1.457(3)
C5 C6 1.350(3)
C5 H5 0.9600
C6 C7 1.448(3)
C7 C8 1.398(3)
C7 C12 1.402(3)
C8 O28 1.361(2)
C8 C9 1.375(3)
C9 C10 1.400(3)
C9 H9 0.9600
C10 O30 1.367(2)
C10 C11 1.399(3)
C11 C12 1.375(3)
C11 H11 0.9600
C13 C14 1.385(2)
C13 C18 1.391(3)
C14 C15 1.395(3)
C14 H14 0.9600
C15 C16 1.375(3)
C15 H15 0.9600
C16 O19 1.372(2)
C16 C17 1.385(3)
C17 C18 1.380(3)
C17 H17 0.9600
C18 H18 0.9600
O19 C20 1.430(3)
C20 H20A 0.9600
C20 H20B 0.9599
C20 H20C 0.9600
C21 C22 1.387(3)
C21 C26 1.392(3)
C22 C23 1.394(3)
C22 H22 0.9599
C23 C24 1.378(3)
C23 H23 0.9600
C24 C25 1.374(3)
C24 H24 0.9600
C25 C26 1.378(3)
C25 H25 0.9600
C26 H26 0.9600
O28 C29 1.434(3)
C29 H29A 0.9599
C29 H29B 0.9601
C29 H29C 0.9600
O30 C31 1.428(3)
C31 H31A 0.9600
C31 H31B 0.9600
C31 H31C 0.9600

loop_
_geom_torsion_atom_site_label_1
_geom_torsion_atom_site_label_2
_geom_torsion_atom_site_label_3
_geom_torsion_atom_site_label_4
_geom_torsion
C12 O1 C2 C6 -23.60(17)
C12 O1 C2 C13 95.55(16)
C12 O1 C2 C3 -134.45(16)
O1 C2 C3 C21 -94.1(2)
C6 C2 C3 C21 154.21(17)
C13 C2 C3 C21 32.1(2)
O1 C2 C3 C4 136.78(16)
C6 C2 C3 C4 25.12(19)
C13 C2 C3 C4 -96.99(18)
C21 C3 C4 O27 35.2(3)
C2 C3 C4 O27 166.04(18)
C21 C3 C4 C5 -150.40(16)
C2 C3 C4 C5 -19.6(2)
O27 C4 C5 C6 179.2(2)
C3 C4 C5 C6 5.2(2)
C4 C5 C6 C7 -150.2(2)
C4 C5 C6 C2 12.7(2)
O1 C2 C6 C5 -143.67(16)
C13 C2 C6 C5 99.67(19)
C3 C2 C6 C5 -24.9(2)
O1 C2 C6 C7 25.22(18)
C13 C2 C6 C7 -91.45(17)
C3 C2 C6 C7 143.95(15)
C5 C6 C7 C8 -25.4(4)
C2 C6 C7 C8 171.0(2)
C5 C6 C7 C12 146.5(3)
C2 C6 C7 C12 -17.13(19)
C12 C7 C8 O28 -179.36(16)
C6 C7 C8 O28 -8.3(3)
C12 C7 C8 C9 2.3(3)
C6 C7 C8 C9 173.3(2)
O28 C8 C9 C10 -179.92(18)
C7 C8 C9 C10 -1.7(3)
C8 C9 C10 O30 179.65(17)
C8 C9 C10 C11 -0.3(3)
O30 C10 C11 C12 -178.32(17)
C9 C10 C11 C12 1.6(3)
C10 C11 C12 O1 -177.42(16)
C10 C11 C12 C7 -1.0(3)
C2 O1 C12 C11 -169.19(16)
C2 O1 C12 C7 14.01(19)
C8 C7 C12 C11 -0.9(3)
C6 C7 C12 C11 -174.45(18)
C8 C7 C12 O1 175.79(16)
C6 C7 C12 O1 2.3(2)
O1 C2 C13 C14 7.0(2)
C6 C2 C13 C14 121.03(19)
C3 C2 C13 C14 -121.93(19)
O1 C2 C13 C18 -172.59(17)
C6 C2 C13 C18 -58.6(2)
C3 C2 C13 C18 58.5(2)
C18 C13 C14 C15 -1.5(3)
C2 C13 C14 C15 178.94(18)
C13 C14 C15 C16 0.0(3)
C14 C15 C16 O19 -179.58(18)
C14 C15 C16 C17 0.6(3)
O19 C16 C17 C18 -179.55(19)
C15 C16 C17 C18 0.3(3)
C16 C17 C18 C13 -1.8(3)
C14 C13 C18 C17 2.3(3)
C2 C13 C18 C17 -178.05(19)
C15 C16 O19 C20 5.3(3)
C17 C16 O19 C20 -174.85(19)
C2 C3 C21 C22 86.5(2)
C4 C3 C21 C22 -151.61(18)
C2 C3 C21 C26 -93.8(2)
C4 C3 C21 C26 28.1(2)
C26 C21 C22 C23 -0.6(3)
C3 C21 C22 C23 179.11(18)
C21 C22 C23 C24 0.2(3)
C22 C23 C24 C25 0.0(4)
C23 C24 C25 C26 0.2(3)
C24 C25 C26 C21 -0.6(3)
C22 C21 C26 C25 0.8(3)
C3 C21 C26 C25 -178.93(18)
C9 C8 O28 C29 -0.7(3)
C7 C8 O28 C29 -178.93(18)
C11 C10 O30 C31 8.8(3)
C9 C10 O30 C31 -171.15(18)

loop_
_cod_related_entry_id
_cod_related_entry_code
_cod_related_entry_database
1 21200012 ChemSpider
